data_4517480
loop_
_publ_author_name
'Sinha, Woormileela'
'Mahammed, Atif'
'Fridman, Natalia'
'Gross, Zeev'

_publ_section_title
;
 Water Oxidation Catalysis by Mono- and Binuclear Iron Corroles
;
_journal_name_full 'ACS Catalysis'
_journal_page_first 3764
_journal_paper_doi 10.1021/acscatal.9b05382
_journal_year 2020
_chemical_formula_moiety '2(C74 H46 Fe2 N8 O), 2(C3), C2'
_chemical_formula_sum 'C156 H92 Fe4 N16 O2'
_chemical_formula_weight 2445.86
_chemical_name_common 'Gross143 (Woormi)'
_space_group_crystal_system triclinic
_space_group_IT_number 2
_space_group_name_Hall '-P 1'
_space_group_name_H-M_alt 'P -1'
_atom_sites_solution_hydrogens mixed
_atom_sites_solution_primary direct
_audit_creation_date 2017-12-17
_audit_creation_method
;
Olex2 1.2
(compiled 2017.08.10 svn.r3458 for OlexSys, GUI svn.r5381)
;
_cell_angle_alpha 83.1530(10)
_cell_angle_beta 79.3570(10)
_cell_angle_gamma 71.3010(10)
_cell_formula_units_Z 2
_cell_length_a 15.2570(4)
_cell_length_b 17.2020(5)
_cell_length_c 25.3550(10)
_cell_measurement_reflns_used 21652
_cell_measurement_temperature 200(2)
_cell_measurement_theta_max 25.024
_cell_measurement_theta_min 0.819
_cell_volume 6181.9(3)
_computing_cell_refinement 'DENZO HKL2000 (Otwinowski & Minor 1997)'
_computing_data_collection 'Collect (Nonius, 2006)'
_computing_data_reduction 'DENZO HKL2000 (Otwinowski & Minor 1997)'
_computing_molecular_graphics 'Olex2 (Dolomanov et al., 2009)'
_computing_publication_material 'Olex2 (Dolomanov et al., 2009)'
_computing_structure_refinement 'ShelXL (Sheldrick, 2015)'
_computing_structure_solution 'SIR2004 (Burla et al., 2007)'
_diffrn_ambient_temperature 200.15
_diffrn_measured_fraction_theta_full 0.991
_diffrn_measured_fraction_theta_max 0.991
_diffrn_measurement_device_type 'Nonius KappaCCD'
_diffrn_measurement_method '\f and \w scans'
_diffrn_radiation_type MoK\a
_diffrn_radiation_wavelength 0.71073
_diffrn_reflns_av_R_equivalents 0.0890
_diffrn_reflns_av_unetI/netI 0.1342
_diffrn_reflns_Laue_measured_fraction_full 0.991
_diffrn_reflns_Laue_measured_fraction_max 0.991
_diffrn_reflns_limit_h_max 18
_diffrn_reflns_limit_h_min 0
_diffrn_reflns_limit_k_max 20
_diffrn_reflns_limit_k_min -18
_diffrn_reflns_limit_l_max 30
_diffrn_reflns_limit_l_min -29
_diffrn_reflns_number 21652
_diffrn_reflns_point_group_measured_fraction_full 0.991
_diffrn_reflns_point_group_measured_fraction_max 0.991
_diffrn_reflns_theta_full 25.024
_diffrn_reflns_theta_max 25.024
_diffrn_reflns_theta_min 0.819
_exptl_absorpt_coefficient_mu 0.524
_exptl_absorpt_correction_T_max 0.942
_exptl_absorpt_correction_T_min 0.861
_exptl_absorpt_correction_type multi-scan
_exptl_absorpt_process_details 'Nonius KappaCCD'
_exptl_crystal_colour red
_exptl_crystal_density_diffrn 1.314
_exptl_crystal_description needle
_exptl_crystal_F_000 2520
_exptl_crystal_size_max 0.27
_exptl_crystal_size_mid 0.15
_exptl_crystal_size_min 0.09
_refine_diff_density_max 0.747
_refine_diff_density_min -0.489
_refine_diff_density_rms 0.109
_refine_ls_extinction_method none
_refine_ls_goodness_of_fit_ref 1.012
_refine_ls_hydrogen_treatment mixed
_refine_ls_matrix_type full
_refine_ls_number_parameters 1520
_refine_ls_number_reflns 21652
_refine_ls_number_restraints 1
_refine_ls_restrained_S_all 1.012
_refine_ls_R_factor_all 0.1915
_refine_ls_R_factor_gt 0.0913
_refine_ls_shift/su_max 0.005
_refine_ls_shift/su_mean 0.000
_refine_ls_structure_factor_coef Fsqd
_refine_ls_weighting_details 'w=1/[\s^2^(Fo^2^)+(0.1375P)^2^] where P=(Fo^2^+2Fc^2^)/3'
_refine_ls_weighting_scheme calc
_refine_ls_wR_factor_gt 0.1951
_refine_ls_wR_factor_ref 0.2375
_reflns_Friedel_coverage 0.000
_reflns_number_gt 18702
_reflns_number_total 21652
_reflns_threshold_expression 'I > 2\s(I)'
_cod_data_source_file cs9b05382_si_003.cif
_cod_data_source_block Gross143
_cod_database_code 4517480
_shelx_shelxl_version_number 2014/7
_shelx_space_group_comment
;
The symmetry employed for this shelxl refinement is uniquely defined
by the following loop, which should always be used as a source of
symmetry information in preference to the above space-group names.
They are only intended as comments.
;
_shelx_estimated_absorpt_t_max 0.954
_shelx_estimated_absorpt_t_min 0.872
_olex2_refinement_description
;
1. Fixed Uiso
 At 1.2 times of:
  All C(H) groups
2. Restrained distances
 C84-C85
 1.5 with sigma of 0.001
3. Uiso/Uaniso restraints and constraints
Uanis(C26A) = Uanis(C31A)
Uanis(C64A) = Uanis(C29A)
Uanis(C66A) = Uanis(C67A)
4. Others
 Fixed Sof: C82(0.5) C83(0.5) C84(0.5) C85(0.5)
5.a Aromatic/amide H refined with riding coordinates:
 C3(H3), C4(H4), C8(H8), C9(H9), C12(H12), C13(H13), C17(H17), C18(H18),
 C25(H25), C24(H24), C23(H23), C22(H22), C21(H21), C27(H27), C28(H28), C29(H29),
  C30(H30), C31(H31), C33(H33), C34(H34), C35(H35), C36(H36), C37(H37),
 C40(H40), C41(H41), C45(H45), C46(H46), C50(H50), C51(H51), C54(H54), C55(H55),
  C59(H59), C60(H60), C61(H61), C62(H62), C63(H63), C65(H65), C66(H66),
 C67(H67), C68(H68), C69(H69), C71(H71), C72(H72), C73(H73), C74(H74), C75(H75),
  C3A(H3A), C4A(H4A), C8A(H8A), C9A(H9A), C13A(H13A), C14A(H14A), C17A(H17A),
 C21A(H21A), C22A(H22A), C23A(H23A), C24A(H24A), C25A(H25A), C31A(H31A),
 C30A(H30A), C29A(H29A), C28A(H28A), C27A(H27A), C33A(H33A), C34A(H34A),
 C35A(H35A), C36A(H36A), C37A(H37A), C40A(H40A), C41A(H41A), C45A(H45A),
 C46A(H46A), C50A(H50A), C51A(H51A), C54A(H54A), C55A(H55A), C59A(H59A),
 C60A(H60A), C61A(H61A), C62A(H62A), C63A(H63A), C65A(H65A), C66A(H66A),
 C67A(H67A), C68A(H68A), C69A(H69A), C71A(H71A), C72A(H72A), C73A(H73A),
 C74A(H74A), C75A(H75A)
5.b Fitted hexagon refined as free rotating group:
 C20(C25,C24,C23,C22,C21), C26A(C31A,C30A,C29A,C28A,C27A), C64A(C65A,C66A,C67A,
 C68A,C69A)
;
_olex2_submission_special_instructions 'No special instructions were received'

loop_
_space_group_symop_operation_xyz
'x, y, z'
'-x, -y, -z'

loop_
_atom_site_label
_atom_site_type_symbol
_atom_site_fract_x
_atom_site_fract_y
_atom_site_fract_z
_atom_site_U_iso_or_equiv
_atom_site_adp_type
_atom_site_occupancy
_atom_site_site_symmetry_order
_atom_site_calc_flag
_atom_site_refinement_flags_posn
_atom_site_refinement_flags_adp
_atom_site_refinement_flags_occupancy
_atom_site_disorder_assembly
_atom_site_disorder_group
Fe1 Fe 0.21156(7) -0.12019(5) 0.32913(4) 0.0517(3) Uani 1 1 d . . . . .
Fe2 Fe 0.28141(6) -0.32990(5) 0.33610(4) 0.0486(3) Uani 1 1 d . . . . .
O1 O 0.2457(3) -0.2245(2) 0.33058(16) 0.0510(11) Uani 1 1 d . . . . .
N1 N 0.0985(4) -0.0914(3) 0.2984(2) 0.0489(13) Uani 1 1 d . . . . .
N2 N 0.2833(4) -0.0918(3) 0.2640(2) 0.0544(14) Uani 1 1 d . . . . .
N3 N 0.2955(4) -0.0971(3) 0.3669(2) 0.0554(14) Uani 1 1 d . . . . .
N4 N 0.1362(4) -0.0997(3) 0.3973(2) 0.0571(14) Uani 1 1 d . . . . .
N5 N 0.4116(4) -0.3511(3) 0.3072(2) 0.0484(13) Uani 1 1 d . . . . .
N6 N 0.2510(4) -0.3549(3) 0.2717(2) 0.0525(14) Uani 1 1 d . . . . .
N7 N 0.1734(4) -0.3542(3) 0.3751(2) 0.0574(14) Uani 1 1 d . . . . .
N8 N 0.3166(4) -0.3556(3) 0.4056(2) 0.0508(13) Uani 1 1 d . . . . .
C1 C 0.1705(5) -0.0831(3) 0.2042(3) 0.0516(16) Uani 1 1 d . . . . .
C2 C 0.2568(5) -0.0811(3) 0.2135(3) 0.0546(17) Uani 1 1 d . . . . .
C3 C 0.3328(5) -0.0663(4) 0.1745(3) 0.0618(19) Uani 1 1 d . . . . .
H3 H 0.3332 -0.0556 0.1369 0.074 Uiso 1 1 calc R . . . .
C4 C 0.4027(5) -0.0704(4) 0.2011(3) 0.0636(19) Uani 1 1 d . . . . .
H4 H 0.4612 -0.0630 0.1853 0.076 Uiso 1 1 calc R . . . .
C5 C 0.3745(5) -0.0876(4) 0.2571(3) 0.0620(19) Uani 1 1 d . . . . .
C6 C 0.4269(5) -0.0951(4) 0.2995(3) 0.0593(18) Uani 1 1 d . . . . .
C7 C 0.3868(6) -0.0977(4) 0.3534(3) 0.0626(19) Uani 1 1 d . . . . .
C8 C 0.4233(6) -0.0988(4) 0.4010(3) 0.072(2) Uani 1 1 d . . . . .
H8 H 0.4851 -0.0994 0.4029 0.087 Uiso 1 1 calc R . . . .
C9 C 0.3546(6) -0.0989(4) 0.4434(4) 0.073(2) Uani 1 1 d . . . . .
H9 H 0.3590 -0.0992 0.4803 0.088 Uiso 1 1 calc R . . . .
C10 C 0.2731(6) -0.0984(4) 0.4216(3) 0.066(2) Uani 1 1 d . . . . .
C11 C 0.1799(6) -0.0992(4) 0.4395(3) 0.066(2) Uani 1 1 d . . . . .
C12 C 0.1152(6) -0.0955(4) 0.4878(3) 0.073(2) Uani 1 1 d . . . . .
H12 H 0.1270 -0.0940 0.5231 0.087 Uiso 1 1 calc R . . . .
C13 C 0.0330(6) -0.0945(4) 0.4740(3) 0.0646(19) Uani 1 1 d . . . . .
H13 H -0.0232 -0.0923 0.4981 0.077 Uiso 1 1 calc R . . . .
C14 C 0.0452(5) -0.0973(4) 0.4167(3) 0.0570(17) Uani 1 1 d . . . . .
C15 C -0.0161(5) -0.0946(3) 0.3821(3) 0.0560(18) Uani 1 1 d . . . . .
C16 C 0.0106(5) -0.0930(3) 0.3251(3) 0.0551(17) Uani 1 1 d . . . . .
C17 C -0.0442(5) -0.0933(4) 0.2861(3) 0.0624(19) Uani 1 1 d . . . . .
H17 H -0.1070 -0.0949 0.2933 0.075 Uiso 1 1 calc R . . . .
C18 C 0.0068(5) -0.0910(4) 0.2368(3) 0.0645(19) Uani 1 1 d . . . . .
H18 H -0.0131 -0.0909 0.2035 0.077 Uiso 1 1 calc R . . . .
C19 C 0.0958(5) -0.0889(4) 0.2441(3) 0.0554(17) Uani 1 1 d . . . . .
C20 C 0.1569(4) -0.0740(3) 0.14623(16) 0.0652(19) Uani 1 1 d . . . . .
C25 C 0.2127(3) -0.1326(3) 0.1108(2) 0.082(2) Uani 1 1 d G . . . .
H25 H 0.2582 -0.1798 0.1235 0.099 Uiso 1 1 calc R . . . .
C24 C 0.2019(4) -0.1223(4) 0.0569(2) 0.108(3) Uani 1 1 d G . . . .
H24 H 0.2400 -0.1624 0.0327 0.129 Uiso 1 1 calc R . . . .
C23 C 0.1353(5) -0.0533(5) 0.03846(16) 0.115(3) Uani 1 1 d G . . . .
H23 H 0.1279 -0.0462 0.0016 0.138 Uiso 1 1 calc R . . . .
C22 C 0.0795(4) 0.0054(4) 0.0739(2) 0.106(3) Uani 1 1 d G . . . .
H22 H 0.0339 0.0526 0.0612 0.127 Uiso 1 1 calc R . . . .
C21 C 0.0903(3) -0.0049(3) 0.1278(2) 0.077(2) Uani 1 1 d G . . . .
H21 H 0.0522 0.0352 0.1520 0.093 Uiso 1 1 calc R . . . .
C26 C 0.5266(5) -0.0965(4) 0.2836(3) 0.070(2) Uani 1 1 d . . . . .
C27 C 0.5862(6) -0.1522(4) 0.2472(3) 0.072(2) Uani 1 1 d . . . . .
H27 H 0.5643 -0.1907 0.2338 0.086 Uiso 1 1 calc R . . . .
C28 C 0.6771(6) -0.1512(6) 0.2306(4) 0.093(3) Uani 1 1 d . . . . .
H28 H 0.7174 -0.1890 0.2056 0.111 Uiso 1 1 calc R . . . .
C29 C 0.7106(7) -0.0957(7) 0.2499(4) 0.098(3) Uani 1 1 d . . . . .
H29 H 0.7730 -0.0947 0.2376 0.118 Uiso 1 1 calc R . . . .
C30 C 0.6528(7) -0.0423(5) 0.2868(4) 0.090(3) Uani 1 1 d . . . . .
H30 H 0.6761 -0.0056 0.3011 0.108 Uiso 1 1 calc R . . . .
C31 C 0.5617(6) -0.0414(4) 0.3034(4) 0.078(2) Uani 1 1 d . . . . .
H31 H 0.5220 -0.0033 0.3284 0.094 Uiso 1 1 calc R . . . .
C32 C -0.1145(5) -0.0893(4) 0.4052(3) 0.0623(19) Uani 1 1 d . . . . .
C33 C -0.1905(5) -0.0247(4) 0.3912(3) 0.067(2) Uani 1 1 d . . . . .
H33 H -0.1792 0.0159 0.3643 0.080 Uiso 1 1 calc R . . . .
C34 C -0.2811(6) -0.0172(5) 0.4147(4) 0.083(2) Uani 1 1 d . . . . .
H34 H -0.3314 0.0277 0.4043 0.100 Uiso 1 1 calc R . . . .
C35 C -0.2979(6) -0.0764(5) 0.4539(3) 0.080(2) Uani 1 1 d . . . . .
H35 H -0.3602 -0.0723 0.4705 0.096 Uiso 1 1 calc R . . . .
C36 C -0.2241(6) -0.1413(5) 0.4688(3) 0.079(2) Uani 1 1 d . . . . .
H36 H -0.2360 -0.1811 0.4962 0.095 Uiso 1 1 calc R . . . .
C37 C -0.1329(5) -0.1491(4) 0.4441(3) 0.067(2) Uani 1 1 d . . . . .
H37 H -0.0829 -0.1952 0.4536 0.080 Uiso 1 1 calc R . . . .
C39 C 0.4830(4) -0.3526(3) 0.3346(3) 0.0476(16) Uani 1 1 d . . . . .
C40 C 0.5664(5) -0.3612(4) 0.2973(3) 0.0532(16) Uani 1 1 d . . . . .
H40 H 0.6259 -0.3643 0.3053 0.064 Uiso 1 1 calc R . . . .
C41 C 0.5454(5) -0.3642(4) 0.2478(3) 0.0542(17) Uani 1 1 d . . . . .
H41 H 0.5882 -0.3706 0.2151 0.065 Uiso 1 1 calc R . . . .
C42 C 0.4484(4) -0.3560(3) 0.2535(2) 0.0461(15) Uani 1 1 d . . . . .
C43 C 0.3948(5) -0.3503(3) 0.2125(2) 0.0466(16) Uani 1 1 d . . . . .
C44 C 0.3016(5) -0.3490(3) 0.2212(2) 0.0478(16) Uani 1 1 d . . . . .
C45 C 0.2412(6) -0.3382(4) 0.1815(3) 0.065(2) Uani 1 1 d . . . . .
H45 H 0.2579 -0.3315 0.1436 0.078 Uiso 1 1 calc R . . . .
C46 C 0.1571(5) -0.3395(4) 0.2081(3) 0.0605(18) Uani 1 1 d . . . . .
H46 H 0.1037 -0.3342 0.1921 0.073 Uiso 1 1 calc R . . . .
C47 C 0.1609(5) -0.3500(4) 0.2641(3) 0.0566(18) Uani 1 1 d . . . . .
C48 C 0.0866(5) -0.3551(4) 0.3055(3) 0.0585(18) Uani 1 1 d . . . . .
C49 C 0.0927(5) -0.3587(4) 0.3604(3) 0.0558(17) Uani 1 1 d . . . . .
C50 C 0.0321(6) -0.3695(4) 0.4085(3) 0.070(2) Uani 1 1 d . . . . .
H50 H -0.0286 -0.3748 0.4106 0.084 Uiso 1 1 calc R . . . .
C51 C 0.0756(5) -0.3710(4) 0.4514(3) 0.070(2) Uani 1 1 d . . . . .
H51 H 0.0514 -0.3777 0.4884 0.084 Uiso 1 1 calc R . . . .
C52 C 0.1642(5) -0.3606(4) 0.4297(3) 0.0604(18) Uani 1 1 d . . . . .
C53 C 0.2476(5) -0.3586(4) 0.4480(3) 0.0612(19) Uani 1 1 d . . . . .
C54 C 0.2778(6) -0.3542(4) 0.4957(3) 0.071(2) Uani 1 1 d . . . . .
H54 H 0.2428 -0.3550 0.5308 0.085 Uiso 1 1 calc R . . . .
C55 C 0.3665(6) -0.3487(4) 0.4832(3) 0.0636(19) Uani 1 1 d . . . . .
H55 H 0.4045 -0.3450 0.5079 0.076 Uiso 1 1 calc R . . . .
C56 C 0.3921(5) -0.3496(4) 0.4257(3) 0.0586(18) Uani 1 1 d . . . . .
C57 C 0.4727(5) -0.3473(4) 0.3914(3) 0.0561(17) Uani 1 1 d . . . . .
C58 C 0.5548(5) -0.3437(4) 0.4139(3) 0.0587(18) Uani 1 1 d . . . . .
C59 C 0.5885(5) -0.3995(4) 0.4558(3) 0.068(2) Uani 1 1 d . . . . .
H59 H 0.5594 -0.4404 0.4699 0.081 Uiso 1 1 calc R . . . .
C60 C 0.6660(6) -0.3950(5) 0.4772(3) 0.080(2) Uani 1 1 d . . . . .
H60 H 0.6901 -0.4342 0.5048 0.096 Uiso 1 1 calc R . . . .
C61 C 0.7058(6) -0.3359(5) 0.4588(3) 0.080(2) Uani 1 1 d . . . . .
H61 H 0.7570 -0.3331 0.4740 0.096 Uiso 1 1 calc R . . . .
C62 C 0.6730(6) -0.2781(5) 0.4175(3) 0.083(2) Uani 1 1 d . . . . .
H62 H 0.7015 -0.2363 0.4049 0.100 Uiso 1 1 calc R . . . .
C63 C 0.5985(5) -0.2826(4) 0.3951(3) 0.069(2) Uani 1 1 d . . . . .
H63 H 0.5766 -0.2440 0.3667 0.082 Uiso 1 1 calc R . . . .
C64 C 0.4424(5) -0.3431(3) 0.1562(2) 0.0501(16) Uani 1 1 d . . . . .
C65 C 0.4776(5) -0.2787(4) 0.1385(3) 0.064(2) Uani 1 1 d . . . . .
H65 H 0.4753 -0.2403 0.1632 0.077 Uiso 1 1 calc R . . . .
C66 C 0.5164(6) -0.2690(5) 0.0851(3) 0.087(3) Uani 1 1 d . . . . .
H66 H 0.5413 -0.2247 0.0735 0.104 Uiso 1 1 calc R . . . .
C67 C 0.5188(7) -0.3235(6) 0.0491(3) 0.093(3) Uani 1 1 d . . . . .
H67 H 0.5449 -0.3162 0.0125 0.111 Uiso 1 1 calc R . . . .
C68 C 0.4842(6) -0.3882(5) 0.0652(3) 0.085(2) Uani 1 1 d . . . . .
H68 H 0.4860 -0.4260 0.0402 0.102 Uiso 1 1 calc R . . . .
C69 C 0.4462(6) -0.3973(4) 0.1192(3) 0.070(2) Uani 1 1 d . . . . .
H69 H 0.4222 -0.4421 0.1308 0.084 Uiso 1 1 calc R . . . .
C70 C -0.0029(5) -0.3571(4) 0.2908(3) 0.0622(19) Uani 1 1 d . . . . .
C71 C -0.0026(6) -0.4164(4) 0.2574(3) 0.071(2) Uani 1 1 d . . . . .
H71 H 0.0544 -0.4564 0.2444 0.085 Uiso 1 1 calc R . . . .
C72 C -0.0861(7) -0.4161(6) 0.2434(4) 0.089(3) Uani 1 1 d . . . . .
H72 H -0.0855 -0.4558 0.2202 0.107 Uiso 1 1 calc R . . . .
C73 C -0.1697(7) -0.3602(6) 0.2622(4) 0.094(3) Uani 1 1 d . . . . .
H73 H -0.2263 -0.3608 0.2520 0.113 Uiso 1 1 calc R . . . .
C74 C -0.1705(6) -0.3030(6) 0.2961(4) 0.084(2) Uani 1 1 d . . . . .
H74 H -0.2284 -0.2648 0.3098 0.101 Uiso 1 1 calc R . . . .
C75 C -0.0887(5) -0.3000(4) 0.3106(3) 0.073(2) Uani 1 1 d . . . . .
H75 H -0.0903 -0.2598 0.3337 0.087 Uiso 1 1 calc R . . . .
Fe1A Fe 0.59832(6) 0.19039(5) 0.28628(3) 0.0467(3) Uani 1 1 d . . . . .
Fe2A Fe 0.53833(7) 0.39451(5) 0.24722(3) 0.0489(3) Uani 1 1 d . . . . .
O1A O 0.5682(3) 0.2908(2) 0.26196(15) 0.0488(10) Uani 1 1 d . . . . .
N1A N 0.6938(4) 0.1408(3) 0.2304(2) 0.0488(13) Uani 1 1 d . . . . .
N2A N 0.5062(4) 0.1526(3) 0.2647(2) 0.0483(13) Uani 1 1 d . . . . .
N3A N 0.5306(4) 0.1940(3) 0.3565(2) 0.0537(14) Uani 1 1 d . . . . .
N4A N 0.6947(4) 0.1814(3) 0.3270(2) 0.0523(14) Uani 1 1 d . . . . .
N5A N 0.4118(4) 0.4287(3) 0.2803(2) 0.0530(14) Uani 1 1 d . . . . .
N6A N 0.4968(4) 0.4060(3) 0.1793(2) 0.0539(14) Uani 1 1 d . . . . .
N7A N 0.6568(4) 0.4092(3) 0.2163(2) 0.0511(13) Uani 1 1 d . . . . .
N8A N 0.5506(4) 0.4330(3) 0.31158(19) 0.0512(14) Uani 1 1 d . . . . .
C1A C 0.8327(5) 0.1568(3) 0.2605(3) 0.0521(17) Uani 1 1 d . . . . .
C2A C 0.7884(5) 0.1370(4) 0.2223(3) 0.0518(16) Uani 1 1 d . . . . .
C3A C 0.8290(5) 0.1071(4) 0.1699(3) 0.0642(19) Uani 1 1 d . . . . .
H3A H 0.8928 0.0976 0.1544 0.077 Uiso 1 1 calc R . . . .
C4A C 0.7634(5) 0.0947(4) 0.1461(3) 0.0640(19) Uani 1 1 d . . . . .
H4A H 0.7719 0.0753 0.1114 0.077 Uiso 1 1 calc R . . . .
C5A C 0.6782(4) 0.1165(4) 0.1835(3) 0.0518(16) Uani 1 1 d . . . . .
C6A C 0.5905(5) 0.1135(3) 0.1749(3) 0.0511(16) Uani 1 1 d . . . . .
C7A C 0.5091(5) 0.1310(4) 0.2131(3) 0.0495(16) Uani 1 1 d . . . . .
C8A C 0.4202(5) 0.1279(4) 0.2072(3) 0.0611(18) Uani 1 1 d . . . . .
H8A H 0.4035 0.1147 0.1758 0.073 Uiso 1 1 calc R . . . .
C9A C 0.3633(5) 0.1470(4) 0.2542(3) 0.067(2) Uani 1 1 d . . . . .
H9A H 0.2992 0.1495 0.2619 0.080 Uiso 1 1 calc R . . . .
C10A C 0.4156(5) 0.1629(4) 0.2907(3) 0.0534(17) Uani 1 1 d . . . . .
C11A C 0.3824(5) 0.1831(4) 0.3448(3) 0.0527(17) Uani 1 1 d . . . . .
C12A C 0.4399(5) 0.1983(4) 0.3769(3) 0.0546(17) Uani 1 1 d . . . . .
C13A C 0.4250(6) 0.2145(4) 0.4325(3) 0.069(2) Uani 1 1 d . . . . .
H13A H 0.3680 0.2203 0.4566 0.083 Uiso 1 1 calc R . . . .
C14A C 0.5059(6) 0.2203(4) 0.4453(3) 0.070(2) Uani 1 1 d . . . . .
H14A H 0.5156 0.2303 0.4795 0.084 Uiso 1 1 calc R . . . .
C15A C 0.5728(5) 0.2083(4) 0.3971(3) 0.0601(18) Uani 1 1 d . . . . .
C16A C 0.6681(5) 0.2014(4) 0.3793(3) 0.0548(17) Uani 1 1 d . . . . .
C17A C 0.7436(5) 0.2093(4) 0.3995(3) 0.0622(19) Uani 1 1 d . . . . .
H17A H 0.7437 0.2225 0.4348 0.075 Uiso 1 1 calc R . . . .
C18A C 0.8182(6) 0.1941(4) 0.3582(3) 0.0594(19) Uani 1 1 d . . . . .
H18A H 0.876(5) 0.193(4) 0.357(3) 0.071 Uiso 1 1 d R . . . .
C19A C 0.7874(5) 0.1771(3) 0.3119(3) 0.0510(16) Uani 1 1 d . . . . .
C20A C 0.9321(5) 0.1559(4) 0.2439(3) 0.0574(18) Uani 1 1 d . . . . .
C21A C 1.0014(5) 0.1087(4) 0.2738(3) 0.0575(17) Uani 1 1 d . . . . .
H21A H 0.9861 0.0764 0.3050 0.069 Uiso 1 1 calc R . . . .
C22A C 1.0925(6) 0.1098(4) 0.2575(4) 0.078(2) Uani 1 1 d . . . . .
H22A H 1.1387 0.0797 0.2789 0.093 Uiso 1 1 calc R . . . .
C23A C 1.1187(6) 0.1524(5) 0.2115(4) 0.082(2) Uani 1 1 d . . . . .
H23A H 1.1822 0.1506 0.2003 0.098 Uiso 1 1 calc R . . . .
C24A C 1.0490(6) 0.1989(5) 0.1815(3) 0.078(2) Uani 1 1 d . . . . .
H24A H 1.0653 0.2294 0.1495 0.093 Uiso 1 1 calc R . . . .
C25A C 0.9583(6) 0.2010(4) 0.1974(3) 0.067(2) Uani 1 1 d . . . . .
H25A H 0.9120 0.2336 0.1767 0.081 Uiso 1 1 calc R . . . .
C26A C 0.5873(4) 0.0880(3) 0.12136(16) 0.0682(14) Uani 1 1 d . . . . .
C31A C 0.5997(4) 0.0057(3) 0.11540(18) 0.0682(14) Uani 1 1 d G . . . .
H31A H 0.6084 -0.0331 0.1454 0.082 Uiso 1 1 calc R . . . .
C30A C 0.5994(4) -0.0199(3) 0.0655(2) 0.111(3) Uani 1 1 d G . . . .
H30A H 0.6079 -0.0761 0.0614 0.134 Uiso 1 1 calc R . . . .
C29A C 0.5867(4) 0.0369(4) 0.02151(16) 0.0836(17) Uani 1 1 d G . . . .
H29A H 0.5865 0.0194 -0.0126 0.100 Uiso 1 1 calc R . . . .
C28A C 0.5742(5) 0.1192(3) 0.02747(18) 0.118(4) Uani 1 1 d G . . . .
H28A H 0.5656 0.1580 -0.0026 0.141 Uiso 1 1 calc R . . . .
C27A C 0.5745(5) 0.1447(2) 0.0774(2) 0.098(3) Uani 1 1 d G . . . .
H27A H 0.5661 0.2010 0.0815 0.118 Uiso 1 1 calc R . . . .
C32A C 0.2844(5) 0.1880(4) 0.3696(3) 0.0595(18) Uani 1 1 d . . . . .
C33A C 0.2508(5) 0.1220(4) 0.3710(3) 0.069(2) Uani 1 1 d . . . . .
H33A H 0.2909 0.0725 0.3559 0.082 Uiso 1 1 calc R . . . .
C34A C 0.1587(6) 0.1269(5) 0.3941(3) 0.077(2) Uani 1 1 d . . . . .
H34A H 0.1369 0.0807 0.3955 0.093 Uiso 1 1 calc R . . . .
C35A C 0.1004(5) 0.1988(5) 0.4146(3) 0.081(2) Uani 1 1 d . . . . .
H35A H 0.0372 0.2027 0.4292 0.097 Uiso 1 1 calc R . . . .
C36A C 0.1317(6) 0.2656(5) 0.4145(3) 0.080(2) Uani 1 1 d . . . . .
H36A H 0.0908 0.3148 0.4297 0.096 Uiso 1 1 calc R . . . .
C37A C 0.2245(5) 0.2603(4) 0.3918(3) 0.071(2) Uani 1 1 d . . . . .
H37A H 0.2466 0.3062 0.3915 0.085 Uiso 1 1 calc R . . . .
C39A C 0.4105(5) 0.4031(4) 0.1709(3) 0.0562(17) Uani 1 1 d . . . . .
C40A C 0.4186(6) 0.3851(4) 0.1162(3) 0.0641(19) Uani 1 1 d . . . . .
H40A H 0.3703 0.3787 0.0999 0.077 Uiso 1 1 calc R . . . .
C41A C 0.5077(6) 0.3788(4) 0.0917(3) 0.0629(19) Uani 1 1 d . . . . .
H41A H 0.5324 0.3678 0.0551 0.076 Uiso 1 1 calc R . . . .
C42A C 0.5572(5) 0.3916(4) 0.1308(3) 0.0566(17) Uani 1 1 d . . . . .
C43A C 0.6515(5) 0.3892(4) 0.1230(3) 0.0580(18) Uani 1 1 d . . . . .
C44A C 0.6957(5) 0.4012(4) 0.1629(3) 0.0547(17) Uani 1 1 d . . . . .
C45A C 0.7884(5) 0.4062(4) 0.1565(3) 0.0617(18) Uani 1 1 d . . . . .
H45A H 0.8308 0.4032 0.1237 0.074 Uiso 1 1 calc R . . . .
C46A C 0.8057(5) 0.4158(4) 0.2051(3) 0.0608(18) Uani 1 1 d . . . . .
H46A H 0.8622 0.4215 0.2125 0.073 Uiso 1 1 calc R . . . .
C47A C 0.7251(5) 0.4161(4) 0.2435(3) 0.0546(17) Uani 1 1 d . . . . .
C48A C 0.7137(5) 0.4229(4) 0.3000(3) 0.0553(17) Uani 1 1 d . . . . .
C49A C 0.6288(5) 0.4296(3) 0.3328(3) 0.0514(16) Uani 1 1 d . . . . .
C50A C 0.5994(6) 0.4370(4) 0.3889(3) 0.0605(19) Uani 1 1 d . . . . .
H50A H 0.6384 0.4361 0.4143 0.073 Uiso 1 1 calc R . . . .
C51A C 0.5060(5) 0.4455(4) 0.4004(3) 0.0595(18) Uani 1 1 d . . . . .
H51A H 0.4681 0.4526 0.4347 0.071 Uiso 1 1 calc R . . . .
C52A C 0.4768(5) 0.4418(4) 0.3520(3) 0.0522(17) Uani 1 1 d . . . . .
C53A C 0.3942(5) 0.4425(3) 0.3335(3) 0.0521(17) Uani 1 1 d . . . . .
C54A C 0.2977(5) 0.4529(3) 0.3522(3) 0.0554(18) Uani 1 1 d . . . . .
H54A H 0.2661 0.4635 0.3878 0.066 Uiso 1 1 calc R . . . .
C55A C 0.2589(5) 0.4449(4) 0.3099(3) 0.0588(18) Uani 1 1 d . . . . .
H55A H 0.1949 0.4497 0.3107 0.071 Uiso 1 1 calc R . . . .
C56A C 0.3307(5) 0.4280(4) 0.2639(3) 0.0565(18) Uani 1 1 d . . . . .
C57A C 0.3298(5) 0.4145(4) 0.2114(3) 0.0570(18) Uani 1 1 d . . . . .
C58A C 0.2411(5) 0.4154(4) 0.1955(3) 0.0657(19) Uani 1 1 d . . . . .
C59A C 0.2037(5) 0.4676(5) 0.1548(3) 0.074(2) Uani 1 1 d . . . . .
H59A H 0.2353 0.5051 0.1370 0.089 Uiso 1 1 calc R . . . .
C60A C 0.1226(6) 0.4682(6) 0.1385(4) 0.092(3) Uani 1 1 d . . . . .
H60A H 0.0991 0.5040 0.1093 0.110 Uiso 1 1 calc R . . . .
C61A C 0.0764(7) 0.4151(7) 0.1660(4) 0.108(3) Uani 1 1 d . . . . .
H61A H 0.0203 0.4143 0.1553 0.130 Uiso 1 1 calc R . . . .
C62A C 0.1084(7) 0.3636(5) 0.2081(4) 0.091(3) Uani 1 1 d . . . . .
H62A H 0.0741 0.3289 0.2272 0.109 Uiso 1 1 calc R . . . .
C63A C 0.1926(6) 0.3626(4) 0.2229(3) 0.082(2) Uani 1 1 d . . . . .
H63A H 0.2168 0.3260 0.2516 0.099 Uiso 1 1 calc R . . . .
C64A C 0.7072(4) 0.3756(4) 0.06922(18) 0.0836(17) Uani 1 1 d . . . . .
C65A C 0.7731(5) 0.2995(3) 0.0593(3) 0.149(5) Uani 1 1 d G . . . .
H65A H 0.7823 0.2571 0.0873 0.179 Uiso 1 1 calc R . . . .
C66A C 0.8254(5) 0.2853(4) 0.0084(3) 0.168(4) Uani 1 1 d G . . . .
H66A H 0.8704 0.2332 0.0016 0.201 Uiso 1 1 calc R . . . .
C67A C 0.8118(6) 0.3472(6) -0.0326(2) 0.168(4) Uani 1 1 d G . . . .
H67A H 0.8475 0.3375 -0.0674 0.201 Uiso 1 1 calc R . . . .
C68A C 0.7459(6) 0.4234(5) -0.0226(2) 0.171(6) Uani 1 1 d G . . . .
H68A H 0.7366 0.4658 -0.0506 0.206 Uiso 1 1 calc R . . . .
C69A C 0.6936(5) 0.4376(4) 0.0283(3) 0.136(4) Uani 1 1 d G . . . .
H69A H 0.6486 0.4897 0.0351 0.163 Uiso 1 1 calc R . . . .
C70A C 0.7957(5) 0.4243(4) 0.3231(3) 0.0589(18) Uani 1 1 d . . . . .
C71A C 0.8835(5) 0.3663(4) 0.3133(3) 0.067(2) Uani 1 1 d . . . . .
H71A H 0.8921 0.3228 0.2912 0.080 Uiso 1 1 calc R . . . .
C72A C 0.9580(6) 0.3705(5) 0.3348(3) 0.082(2) Uani 1 1 d . . . . .
H72A H 1.0173 0.3302 0.3273 0.098 Uiso 1 1 calc R . . . .
C73A C 0.9470(6) 0.4325(5) 0.3669(3) 0.081(2) Uani 1 1 d . . . . .
H73A H 0.9989 0.4342 0.3819 0.098 Uiso 1 1 calc R . . . .
C74A C 0.8632(6) 0.4918(5) 0.3778(3) 0.076(2) Uani 1 1 d . . . . .
H74A H 0.8571 0.5351 0.3996 0.091 Uiso 1 1 calc R . . . .
C75A C 0.7856(5) 0.4885(4) 0.3565(3) 0.0600(18) Uani 1 1 d . . . . .
H75A H 0.7265 0.5290 0.3645 0.072 Uiso 1 1 calc R . . . .
C76 C 0.9410(12) 0.7732(11) 0.1412(7) 0.203(6) Uiso 1 1 d . . . . .
C77 C 0.9215(18) 0.8538(15) 0.1062(11) 0.292(11) Uiso 1 1 d . . . . .
C78 C 0.899(3) 0.838(2) 0.0529(15) 0.429(19) Uiso 1 1 d . . . . .
C82 C 0.750(2) 0.6337(15) 0.1225(11) 0.147(9) Uiso 0.5 1 d . . P . .
C83 C 0.806(3) 0.602(3) 0.0826(18) 0.252(18) Uiso 0.5 1 d . . P . .
C84 C 0.908(2) 0.540(2) 0.0416(14) 0.258(18) Uiso 0.5 1 d D . P . .
C85 C 0.980(3) 0.4690(19) 0.0140(15) 0.26(2) Uiso 0.5 1 d D . P . .
C79 C 0.2886(11) 0.1384(10) 0.0784(6) 0.181(6) Uiso 1 1 d . . . . .
C80 C 0.2931(19) 0.2260(18) 0.0794(11) 0.309(12) Uiso 1 1 d . . . . .
C81 C 0.256(2) 0.2829(17) 0.0442(12) 0.327(13) Uiso 1 1 d . . . . .

loop_
_atom_site_aniso_label
_atom_site_aniso_U_11
_atom_site_aniso_U_22
_atom_site_aniso_U_33
_atom_site_aniso_U_23
_atom_site_aniso_U_13
_atom_site_aniso_U_12
Fe1 0.0547(6) 0.0415(5) 0.0588(6) 0.0017(4) -0.0121(5) -0.0144(4)
Fe2 0.0529(6) 0.0423(5) 0.0498(6) 0.0006(4) -0.0108(5) -0.0130(4)
O1 0.062(3) 0.041(2) 0.053(3) -0.0098(18) -0.012(2) -0.0158(19)
N1 0.051(4) 0.048(3) 0.047(3) -0.001(2) -0.005(3) -0.017(2)
N2 0.051(4) 0.050(3) 0.061(4) 0.006(2) -0.012(3) -0.015(3)
N3 0.052(4) 0.047(3) 0.067(4) -0.002(3) -0.012(3) -0.014(3)
N4 0.066(4) 0.051(3) 0.053(4) -0.002(2) -0.014(3) -0.013(3)
N5 0.049(3) 0.046(3) 0.046(3) 0.005(2) -0.012(3) -0.009(2)
N6 0.055(4) 0.044(3) 0.058(4) -0.002(2) -0.014(3) -0.012(2)
N7 0.073(4) 0.052(3) 0.047(4) 0.001(2) -0.015(3) -0.019(3)
N8 0.051(4) 0.050(3) 0.050(3) -0.004(2) -0.004(3) -0.015(3)
C1 0.055(5) 0.046(3) 0.055(4) 0.002(3) -0.016(4) -0.017(3)
C2 0.067(5) 0.039(3) 0.057(4) -0.003(3) -0.008(4) -0.016(3)
C3 0.062(5) 0.052(4) 0.065(5) 0.009(3) 0.001(4) -0.020(3)
C4 0.055(5) 0.063(4) 0.075(5) 0.010(4) -0.013(4) -0.024(4)
C5 0.053(5) 0.051(4) 0.081(6) 0.006(3) -0.008(4) -0.020(3)
C6 0.054(5) 0.046(4) 0.080(6) 0.008(3) -0.021(4) -0.017(3)
C7 0.070(6) 0.049(4) 0.071(6) 0.007(3) -0.028(4) -0.016(3)
C8 0.063(5) 0.059(4) 0.089(6) 0.002(4) -0.018(5) -0.011(4)
C9 0.081(6) 0.056(4) 0.087(6) -0.007(4) -0.040(5) -0.013(4)
C10 0.080(6) 0.053(4) 0.069(6) 0.001(3) -0.024(5) -0.020(4)
C11 0.085(6) 0.046(4) 0.062(5) 0.001(3) -0.018(5) -0.013(4)
C12 0.096(7) 0.068(5) 0.053(5) 0.000(3) -0.009(5) -0.025(4)
C13 0.074(6) 0.055(4) 0.059(5) 0.001(3) -0.009(4) -0.015(4)
C14 0.058(5) 0.050(4) 0.056(5) 0.002(3) -0.008(4) -0.011(3)
C15 0.057(5) 0.040(3) 0.063(5) 0.002(3) 0.000(4) -0.011(3)
C16 0.053(5) 0.043(3) 0.062(5) 0.001(3) -0.006(4) -0.008(3)
C17 0.052(5) 0.070(4) 0.071(5) 0.002(4) -0.015(4) -0.026(4)
C18 0.057(5) 0.071(5) 0.067(5) -0.004(4) -0.008(4) -0.023(4)
C19 0.052(5) 0.050(4) 0.066(5) -0.003(3) -0.007(4) -0.019(3)
C20 0.056(5) 0.076(5) 0.064(5) -0.006(4) 0.003(4) -0.026(4)
C25 0.093(7) 0.088(6) 0.066(6) -0.007(4) -0.013(5) -0.028(5)
C24 0.110(8) 0.123(8) 0.083(7) -0.032(6) 0.002(6) -0.026(6)
C23 0.122(9) 0.167(10) 0.063(6) -0.027(7) -0.011(6) -0.050(8)
C22 0.101(8) 0.140(8) 0.070(6) 0.021(6) -0.034(6) -0.025(6)
C21 0.071(6) 0.088(5) 0.063(5) -0.004(4) -0.019(4) -0.008(4)
C26 0.061(5) 0.048(4) 0.100(6) 0.015(4) -0.026(5) -0.016(4)
C27 0.064(5) 0.066(5) 0.090(6) 0.016(4) -0.031(5) -0.023(4)
C28 0.056(6) 0.104(7) 0.109(7) 0.023(5) -0.014(5) -0.021(5)
C29 0.060(6) 0.116(8) 0.127(9) 0.038(7) -0.046(6) -0.039(6)
C30 0.067(6) 0.080(6) 0.127(8) 0.030(5) -0.039(6) -0.029(5)
C31 0.074(6) 0.045(4) 0.123(7) 0.016(4) -0.045(5) -0.017(4)
C32 0.068(5) 0.048(4) 0.061(5) -0.005(3) 0.005(4) -0.010(3)
C33 0.070(5) 0.048(4) 0.075(5) 0.001(3) 0.002(4) -0.017(4)
C34 0.062(6) 0.069(5) 0.102(7) 0.002(4) -0.001(5) -0.008(4)
C35 0.073(6) 0.088(6) 0.075(6) -0.010(4) 0.016(5) -0.034(5)
C36 0.077(6) 0.080(5) 0.078(6) 0.005(4) -0.004(5) -0.028(5)
C37 0.073(6) 0.056(4) 0.067(5) 0.004(3) -0.005(4) -0.021(4)
C39 0.048(4) 0.044(3) 0.051(4) 0.000(3) -0.018(4) -0.009(3)
C40 0.047(4) 0.062(4) 0.052(4) 0.000(3) -0.011(4) -0.018(3)
C41 0.057(5) 0.055(4) 0.043(4) 0.003(3) 0.001(3) -0.013(3)
C42 0.052(4) 0.051(3) 0.034(4) 0.004(3) -0.007(3) -0.015(3)
C43 0.064(5) 0.039(3) 0.038(4) -0.001(2) -0.009(3) -0.016(3)
C44 0.063(5) 0.046(3) 0.038(4) 0.000(3) -0.012(3) -0.020(3)
C45 0.087(6) 0.065(4) 0.050(4) 0.008(3) -0.019(4) -0.034(4)
C46 0.056(5) 0.077(5) 0.060(5) 0.005(3) -0.023(4) -0.032(4)
C47 0.068(5) 0.046(4) 0.059(5) 0.005(3) -0.021(4) -0.020(3)
C48 0.066(5) 0.045(4) 0.067(5) 0.001(3) -0.023(4) -0.016(3)
C49 0.055(5) 0.049(4) 0.070(5) -0.002(3) -0.015(4) -0.023(3)
C50 0.062(5) 0.076(5) 0.071(5) -0.007(4) 0.005(4) -0.026(4)
C51 0.070(6) 0.077(5) 0.064(5) -0.007(4) -0.006(4) -0.025(4)
C52 0.067(5) 0.053(4) 0.057(5) -0.004(3) -0.006(4) -0.014(3)
C53 0.078(6) 0.051(4) 0.046(4) -0.001(3) -0.006(4) -0.011(4)
C54 0.078(6) 0.072(5) 0.055(5) 0.001(4) -0.005(4) -0.017(4)
C55 0.069(5) 0.079(5) 0.042(4) -0.005(3) -0.009(4) -0.019(4)
C56 0.064(5) 0.055(4) 0.053(5) -0.001(3) -0.001(4) -0.018(3)
C57 0.066(5) 0.051(4) 0.047(4) 0.008(3) -0.014(4) -0.013(3)
C58 0.057(5) 0.063(4) 0.052(4) -0.016(3) -0.003(4) -0.010(3)
C59 0.077(6) 0.076(5) 0.046(4) -0.006(3) -0.012(4) -0.016(4)
C60 0.069(6) 0.103(6) 0.061(5) -0.016(4) -0.017(4) -0.009(5)
C61 0.072(6) 0.095(6) 0.075(6) -0.025(5) -0.016(5) -0.019(5)
C62 0.081(6) 0.095(6) 0.084(6) -0.022(5) -0.015(5) -0.034(5)
C63 0.070(5) 0.077(5) 0.064(5) -0.012(4) -0.015(4) -0.025(4)
C64 0.065(5) 0.046(3) 0.038(4) -0.006(3) -0.013(3) -0.012(3)
C65 0.095(6) 0.062(4) 0.047(4) 0.006(3) -0.019(4) -0.038(4)
C66 0.122(8) 0.099(6) 0.058(5) 0.015(4) -0.018(5) -0.065(6)
C67 0.123(8) 0.123(7) 0.040(5) 0.001(5) -0.008(5) -0.054(6)
C68 0.119(8) 0.085(5) 0.062(5) -0.007(4) -0.021(5) -0.042(5)
C69 0.095(6) 0.062(4) 0.049(5) 0.012(3) -0.010(4) -0.023(4)
C70 0.053(5) 0.066(4) 0.069(5) 0.007(4) -0.014(4) -0.021(4)
C71 0.071(6) 0.068(5) 0.082(6) 0.000(4) -0.020(4) -0.027(4)
C72 0.080(7) 0.109(7) 0.102(7) -0.002(5) -0.033(6) -0.053(6)
C73 0.064(7) 0.119(8) 0.111(8) 0.021(6) -0.027(6) -0.046(6)
C74 0.057(6) 0.100(6) 0.091(7) 0.022(5) -0.020(5) -0.023(5)
C75 0.060(5) 0.072(5) 0.083(6) 0.012(4) -0.018(4) -0.019(4)
Fe1A 0.0494(6) 0.0417(5) 0.0455(6) 0.0005(4) -0.0058(4) -0.0110(4)
Fe2A 0.0608(6) 0.0431(5) 0.0415(5) 0.0010(4) -0.0090(5) -0.0149(4)
O1A 0.056(3) 0.044(2) 0.045(2) 0.0032(17) -0.008(2) -0.0153(19)
N1A 0.054(4) 0.048(3) 0.044(3) -0.009(2) -0.005(3) -0.016(2)
N2A 0.045(3) 0.043(3) 0.050(3) -0.001(2) 0.000(3) -0.009(2)
N3A 0.052(4) 0.055(3) 0.052(3) 0.003(2) -0.005(3) -0.017(3)
N4A 0.066(4) 0.047(3) 0.042(3) 0.001(2) -0.015(3) -0.013(3)
N5A 0.055(4) 0.042(3) 0.059(4) 0.000(2) -0.011(3) -0.011(2)
N6A 0.057(4) 0.053(3) 0.053(4) 0.007(2) -0.010(3) -0.021(3)
N7A 0.062(4) 0.049(3) 0.047(3) -0.001(2) -0.009(3) -0.024(3)
N8A 0.068(4) 0.043(3) 0.035(3) 0.003(2) 0.000(3) -0.013(3)
C1A 0.061(5) 0.049(4) 0.049(4) -0.006(3) -0.012(4) -0.016(3)
C2A 0.051(4) 0.050(4) 0.050(4) -0.010(3) 0.002(3) -0.013(3)
C3A 0.055(5) 0.077(5) 0.061(5) -0.016(4) 0.001(4) -0.022(4)
C4A 0.060(5) 0.077(5) 0.057(5) -0.020(4) 0.000(4) -0.023(4)
C5A 0.043(4) 0.052(4) 0.055(4) -0.003(3) -0.001(3) -0.010(3)
C6A 0.053(4) 0.046(3) 0.051(4) -0.004(3) -0.005(3) -0.013(3)
C7A 0.050(4) 0.053(4) 0.051(4) -0.001(3) -0.010(3) -0.023(3)
C8A 0.059(5) 0.064(4) 0.066(5) -0.001(3) -0.013(4) -0.026(4)
C9A 0.056(5) 0.068(4) 0.072(5) 0.008(4) -0.001(4) -0.021(4)
C10A 0.057(5) 0.048(4) 0.055(4) 0.007(3) -0.015(4) -0.017(3)
C11A 0.053(4) 0.049(4) 0.050(4) 0.001(3) 0.000(4) -0.012(3)
C12A 0.058(5) 0.056(4) 0.045(4) 0.002(3) 0.000(4) -0.016(3)
C13A 0.076(6) 0.069(5) 0.058(5) -0.003(3) 0.000(4) -0.022(4)
C14A 0.079(6) 0.083(5) 0.044(4) -0.006(3) 0.004(4) -0.025(4)
C15A 0.071(5) 0.054(4) 0.052(5) 0.000(3) -0.009(4) -0.018(4)
C16A 0.065(5) 0.056(4) 0.043(4) -0.004(3) -0.008(4) -0.018(3)
C17A 0.076(5) 0.060(4) 0.055(5) -0.007(3) -0.021(4) -0.020(4)
C18A 0.063(5) 0.053(4) 0.064(5) -0.004(3) -0.024(5) -0.012(4)
C19A 0.050(4) 0.044(3) 0.057(5) 0.002(3) -0.014(4) -0.011(3)
C20A 0.050(4) 0.046(4) 0.081(5) -0.014(3) -0.012(4) -0.018(3)
C21A 0.052(5) 0.051(4) 0.069(5) -0.008(3) -0.013(4) -0.013(3)
C22A 0.066(6) 0.065(5) 0.107(7) -0.013(4) -0.027(5) -0.017(4)
C23A 0.047(5) 0.089(6) 0.118(8) -0.018(5) -0.007(5) -0.032(4)
C24A 0.067(6) 0.090(6) 0.082(6) -0.012(4) 0.003(5) -0.039(5)
C25A 0.069(6) 0.061(4) 0.071(5) -0.006(4) -0.006(4) -0.021(4)
C26A 0.084(4) 0.075(3) 0.056(3) -0.012(3) -0.011(3) -0.036(3)
C31A 0.084(4) 0.075(3) 0.056(3) -0.012(3) -0.011(3) -0.036(3)
C30A 0.168(10) 0.107(7) 0.088(7) -0.036(5) -0.015(7) -0.074(7)
C29A 0.082(4) 0.121(5) 0.061(4) -0.021(3) -0.008(3) -0.046(4)
C28A 0.192(12) 0.094(7) 0.069(6) 0.004(5) -0.051(7) -0.033(7)
C27A 0.147(9) 0.070(5) 0.070(6) -0.001(4) -0.035(6) -0.013(5)
C32A 0.055(5) 0.052(4) 0.060(5) 0.013(3) -0.005(4) -0.008(3)
C33A 0.062(5) 0.057(4) 0.074(5) 0.008(4) 0.001(4) -0.012(4)
C34A 0.073(6) 0.074(5) 0.077(6) 0.013(4) 0.001(5) -0.023(4)
C35A 0.053(5) 0.087(6) 0.080(6) 0.019(5) 0.006(4) -0.007(5)
C36A 0.066(6) 0.070(5) 0.079(6) 0.005(4) 0.001(4) 0.001(4)
C37A 0.066(5) 0.063(5) 0.073(5) 0.005(4) -0.002(4) -0.013(4)
C39A 0.057(5) 0.060(4) 0.055(5) 0.006(3) -0.017(4) -0.021(3)
C40A 0.080(6) 0.076(5) 0.049(5) -0.006(3) -0.020(4) -0.035(4)
C41A 0.084(6) 0.079(5) 0.039(4) -0.006(3) -0.019(4) -0.038(4)
C42A 0.066(5) 0.063(4) 0.048(4) 0.003(3) -0.014(4) -0.028(4)
C43A 0.075(5) 0.061(4) 0.043(4) 0.009(3) -0.012(4) -0.030(4)
C44A 0.062(5) 0.066(4) 0.043(4) 0.002(3) -0.002(4) -0.034(4)
C45A 0.070(5) 0.074(4) 0.042(4) -0.010(3) 0.001(4) -0.027(4)
C46A 0.063(5) 0.063(4) 0.059(5) -0.007(3) -0.004(4) -0.025(4)
C47A 0.065(5) 0.053(4) 0.050(4) 0.004(3) -0.013(4) -0.023(3)
C48A 0.065(5) 0.047(4) 0.056(5) 0.002(3) -0.020(4) -0.016(3)
C49A 0.054(5) 0.044(3) 0.056(5) 0.002(3) -0.018(4) -0.012(3)
C50A 0.085(6) 0.061(4) 0.040(4) 0.003(3) -0.022(4) -0.024(4)
C51A 0.074(6) 0.060(4) 0.044(4) -0.001(3) -0.002(4) -0.024(4)
C52A 0.062(5) 0.053(4) 0.040(4) 0.002(3) -0.004(4) -0.019(3)
C53A 0.073(5) 0.040(3) 0.038(4) 0.000(3) -0.011(4) -0.009(3)
C54A 0.067(5) 0.043(3) 0.048(4) 0.003(3) 0.005(4) -0.014(3)
C55A 0.073(5) 0.051(4) 0.055(5) -0.002(3) -0.006(4) -0.025(3)
C56A 0.071(5) 0.049(4) 0.051(5) 0.007(3) -0.013(4) -0.024(3)
C57A 0.060(5) 0.051(4) 0.067(5) 0.001(3) -0.018(4) -0.022(3)
C58A 0.074(5) 0.065(4) 0.058(5) -0.008(4) -0.005(4) -0.023(4)
C59A 0.061(5) 0.100(6) 0.073(6) -0.005(4) -0.024(4) -0.032(4)
C60A 0.075(6) 0.116(7) 0.086(6) 0.011(5) -0.018(5) -0.035(5)
C61A 0.074(7) 0.158(10) 0.105(8) -0.035(7) -0.019(6) -0.041(7)
C62A 0.093(7) 0.089(6) 0.109(8) -0.021(5) -0.001(6) -0.057(5)
C63A 0.097(7) 0.068(5) 0.087(6) -0.009(4) -0.001(5) -0.038(5)
C64A 0.082(4) 0.121(5) 0.061(4) -0.021(3) -0.008(3) -0.046(4)
C65A 0.224(14) 0.112(8) 0.089(8) -0.040(6) 0.079(8) -0.066(8)
C66A 0.206(10) 0.212(12) 0.104(8) -0.055(7) 0.040(8) -0.111(10)
C67A 0.206(10) 0.212(12) 0.104(8) -0.055(7) 0.040(8) -0.111(10)
C68A 0.155(12) 0.242(15) 0.063(7) 0.052(8) 0.008(7) -0.022(11)
C69A 0.121(9) 0.169(10) 0.066(7) 0.044(6) 0.004(6) -0.001(7)
C70A 0.073(5) 0.054(4) 0.050(4) 0.003(3) -0.019(4) -0.016(4)
C71A 0.063(5) 0.064(4) 0.072(5) -0.005(4) -0.023(4) -0.011(4)
C72A 0.070(6) 0.087(6) 0.086(6) -0.013(5) -0.026(5) -0.010(4)
C73A 0.077(6) 0.095(6) 0.079(6) -0.004(5) -0.036(5) -0.022(5)
C74A 0.085(6) 0.080(5) 0.071(5) -0.009(4) -0.020(5) -0.029(5)
C75A 0.069(5) 0.062(4) 0.053(4) -0.003(3) -0.021(4) -0.020(4)

loop_
_atom_type_symbol
_atom_type_description
_atom_type_scat_dispersion_real
_atom_type_scat_dispersion_imag
_atom_type_scat_source
C C 0.0030 0.0020 'International Tables Vol C Tables 4.2.6.8 and 6.1.1.4'
H H 0.0000 0.0000 'International Tables Vol C Tables 4.2.6.8 and 6.1.1.4'
Fe Fe 0.3460 0.8440 'International Tables Vol C Tables 4.2.6.8 and 6.1.1.4'
N N 0.0060 0.0030 'International Tables Vol C Tables 4.2.6.8 and 6.1.1.4'
O O 0.0110 0.0060 'International Tables Vol C Tables 4.2.6.8 and 6.1.1.4'

loop_
_geom_angle_atom_site_label_1
_geom_angle_atom_site_label_2
_geom_angle_atom_site_label_3
_geom_angle
_geom_angle_site_symmetry_1
_geom_angle_site_symmetry_3
_geom_angle_publ_flag
O1 Fe1 N1 101.7(2) . . ?
O1 Fe1 N2 102.7(2) . . ?
O1 Fe1 N3 104.1(2) . . ?
O1 Fe1 N4 101.8(2) . . ?
N2 Fe1 N1 93.6(2) . . ?
N3 Fe1 N1 153.2(2) . . ?
N3 Fe1 N2 87.9(2) . . ?
N4 Fe1 N1 88.2(2) . . ?
N4 Fe1 N2 154.6(2) . . ?
N4 Fe1 N3 79.6(3) . . ?
O1 Fe2 N5 99.7(2) . . ?
O1 Fe2 N6 101.69(19) . . ?
O1 Fe2 N7 102.8(2) . . ?
O1 Fe2 N8 103.4(2) . . ?
N6 Fe2 N5 93.4(2) . . ?
N7 Fe2 N5 156.4(2) . . ?
N7 Fe2 N6 89.0(2) . . ?
N8 Fe2 N5 88.0(2) . . ?
N8 Fe2 N6 154.3(2) . . ?
N8 Fe2 N7 80.0(2) . . ?
Fe1 O1 Fe2 176.4(3) . . ?
C16 N1 Fe1 126.6(4) . . ?
C19 N1 Fe1 124.3(4) . . ?
C19 N1 C16 106.6(5) . . ?
C2 N2 Fe1 124.8(4) . . ?
C2 N2 C5 107.6(6) . . ?
C5 N2 Fe1 127.1(5) . . ?
C7 N3 Fe1 133.2(5) . . ?
C10 N3 Fe1 116.7(5) . . ?
C10 N3 C7 108.1(6) . . ?
C11 N4 Fe1 117.4(5) . . ?
C11 N4 C14 108.8(6) . . ?
C14 N4 Fe1 132.9(5) . . ?
C39 N5 Fe2 127.0(4) . . ?
C42 N5 Fe2 125.1(4) . . ?
C42 N5 C39 107.4(5) . . ?
C44 N6 Fe2 124.5(4) . . ?
C44 N6 C47 106.4(5) . . ?
C47 N6 Fe2 124.7(5) . . ?
C49 N7 Fe2 133.3(5) . . ?
C52 N7 Fe2 117.6(5) . . ?
C52 N7 C49 108.7(6) . . ?
C53 N8 Fe2 117.3(5) . . ?
C53 N8 C56 108.1(6) . . ?
C56 N8 Fe2 131.9(4) . . ?
C2 C1 C19 125.2(6) . . ?
C2 C1 C20 116.1(6) . . ?
C19 C1 C20 118.7(6) . . ?
N2 C2 C1 124.3(6) . . ?
N2 C2 C3 107.9(6) . . ?
C1 C2 C3 127.9(7) . . ?
C2 C3 H3 126.1 . . ?
C4 C3 C2 107.7(7) . . ?
C4 C3 H3 126.1 . . ?
C3 C4 H4 125.6 . . ?
C3 C4 C5 108.8(7) . . ?
C5 C4 H4 125.6 . . ?
N2 C5 C4 107.9(6) . . ?
N2 C5 C6 125.0(7) . . ?
C6 C5 C4 127.0(7) . . ?
C5 C6 C26 117.0(7) . . ?
C7 C6 C5 122.1(7) . . ?
C7 C6 C26 120.9(7) . . ?
N3 C7 C6 119.7(7) . . ?
N3 C7 C8 108.9(7) . . ?
C6 C7 C8 131.3(8) . . ?
C7 C8 H8 126.0 . . ?
C9 C8 C7 108.0(7) . . ?
C9 C8 H8 126.0 . . ?
C8 C9 H9 126.6 . . ?
C8 C9 C10 106.9(7) . . ?
C10 C9 H9 126.6 . . ?
N3 C10 C9 108.1(7) . . ?
N3 C10 C11 112.2(7) . . ?
C11 C10 C9 139.7(8) . . ?
N4 C11 C10 111.2(7) . . ?
N4 C11 C12 108.9(7) . . ?
C10 C11 C12 139.8(8) . . ?
C11 C12 H12 126.6 . . ?
C13 C12 C11 106.8(7) . . ?
C13 C12 H12 126.6 . . ?
C12 C13 H13 125.7 . . ?
C12 C13 C14 108.6(7) . . ?
C14 C13 H13 125.7 . . ?
N4 C14 C13 106.9(6) . . ?
N4 C14 C15 120.9(6) . . ?
C15 C14 C13 132.2(7) . . ?
C14 C15 C16 122.5(6) . . ?
C14 C15 C32 118.5(6) . . ?
C16 C15 C32 118.9(6) . . ?
N1 C16 C15 124.4(6) . . ?
N1 C16 C17 108.0(6) . . ?
C17 C16 C15 127.6(7) . . ?
C16 C17 H17 125.5 . . ?
C18 C17 C16 109.0(7) . . ?
C18 C17 H17 125.5 . . ?
C17 C18 H18 126.4 . . ?
C17 C18 C19 107.2(7) . . ?
C19 C18 H18 126.4 . . ?
N1 C19 C1 123.4(6) . . ?
N1 C19 C18 109.1(6) . . ?
C1 C19 C18 127.5(7) . . ?
C25 C20 C1 120.4(4) . . ?
C25 C20 C21 120.0 . . ?
C21 C20 C1 119.6(4) . . ?
C20 C25 H25 120.0 . . ?
C24 C25 C20 120.0 . . ?
C24 C25 H25 120.0 . . ?
C25 C24 H24 120.0 . . ?
C23 C24 C25 120.0 . . ?
C23 C24 H24 120.0 . . ?
C24 C23 H23 120.0 . . ?
C22 C23 C24 120.0 . . ?
C22 C23 H23 120.0 . . ?
C23 C22 H22 120.0 . . ?
C23 C22 C21 120.0 . . ?
C21 C22 H22 120.0 . . ?
C20 C21 H21 120.0 . . ?
C22 C21 C20 120.0 . . ?
C22 C21 H21 120.0 . . ?
C27 C26 C6 119.5(7) . . ?
C27 C26 C31 118.7(7) . . ?
C31 C26 C6 121.7(8) . . ?
C26 C27 H27 120.1 . . ?
C28 C27 C26 119.7(8) . . ?
C28 C27 H27 120.1 . . ?
C27 C28 H28 119.5 . . ?
C27 C28 C29 121.0(10) . . ?
C29 C28 H28 119.5 . . ?
C28 C29 H29 120.3 . . ?
C30 C29 C28 119.3(9) . . ?
C30 C29 H29 120.3 . . ?
C29 C30 H30 119.7 . . ?
C29 C30 C31 120.7(9) . . ?
C31 C30 H30 119.7 . . ?
C26 C31 H31 119.8 . . ?
C30 C31 C26 120.5(9) . . ?
C30 C31 H31 119.8 . . ?
C33 C32 C15 122.6(6) . . ?
C33 C32 C37 117.7(7) . . ?
C37 C32 C15 119.7(6) . . ?
C32 C33 H33 118.6 . . ?
C34 C33 C32 122.7(6) . . ?
C34 C33 H33 118.6 . . ?
C33 C34 H34 120.6 . . ?
C33 C34 C35 118.8(7) . . ?
C35 C34 H34 120.6 . . ?
C34 C35 H35 120.0 . . ?
C36 C35 C34 120.0(8) . . ?
C36 C35 H35 120.0 . . ?
C35 C36 H36 119.6 . . ?
C35 C36 C37 120.7(7) . . ?
C37 C36 H36 119.6 . . ?
C32 C37 H37 120.0 . . ?
C36 C37 C32 120.0(7) . . ?
C36 C37 H37 120.0 . . ?
N5 C39 C40 108.9(5) . . ?
N5 C39 C57 124.8(6) . . ?
C40 C39 C57 126.4(6) . . ?
C39 C40 H40 126.4 . . ?
C41 C40 C39 107.1(6) . . ?
C41 C40 H40 126.4 . . ?
C40 C41 H41 125.8 . . ?
C40 C41 C42 108.3(6) . . ?
C42 C41 H41 125.8 . . ?
N5 C42 C41 108.2(5) . . ?
N5 C42 C43 123.8(6) . . ?
C43 C42 C41 127.9(6) . . ?
C42 C43 C64 116.6(6) . . ?
C44 C43 C42 124.8(6) . . ?
C44 C43 C64 118.6(6) . . ?
N6 C44 C43 123.2(6) . . ?
N6 C44 C45 109.0(6) . . ?
C43 C44 C45 127.8(6) . . ?
C44 C45 H45 126.5 . . ?
C46 C45 C44 107.1(6) . . ?
C46 C45 H45 126.5 . . ?
C45 C46 H46 125.6 . . ?
C45 C46 C47 108.9(6) . . ?
C47 C46 H46 125.6 . . ?
N6 C47 C46 108.6(6) . . ?
N6 C47 C48 125.3(6) . . ?
C48 C47 C46 126.1(7) . . ?
C47 C48 C70 119.1(6) . . ?
C49 C48 C47 123.1(6) . . ?
C49 C48 C70 117.8(7) . . ?
N7 C49 C48 119.0(6) . . ?
N7 C49 C50 107.2(6) . . ?
C48 C49 C50 133.8(7) . . ?
C49 C50 H50 125.7 . . ?
C51 C50 C49 108.7(7) . . ?
C51 C50 H50 125.7 . . ?
C50 C51 H51 126.8 . . ?
C50 C51 C52 106.4(7) . . ?
C52 C51 H51 126.8 . . ?
N7 C52 C51 109.1(7) . . ?
N7 C52 C53 111.7(6) . . ?
C51 C52 C53 139.1(7) . . ?
N8 C53 C52 111.1(6) . . ?
N8 C53 C54 109.6(7) . . ?
C54 C53 C52 139.2(7) . . ?
C53 C54 H54 126.1 . . ?
C55 C54 C53 107.8(7) . . ?
C55 C54 H54 126.1 . . ?
C54 C55 H55 126.2 . . ?
C54 C55 C56 107.6(7) . . ?
C56 C55 H55 126.2 . . ?
N8 C56 C55 107.0(6) . . ?
C57 C56 N8 120.2(6) . . ?
C57 C56 C55 132.8(7) . . ?
C39 C57 C58 117.9(6) . . ?
C56 C57 C39 122.5(6) . . ?
C56 C57 C58 119.5(6) . . ?
C59 C58 C57 120.5(6) . . ?
C59 C58 C63 118.2(7) . . ?
C63 C58 C57 121.2(6) . . ?
C58 C59 H59 120.0 . . ?
C58 C59 C60 120.0(7) . . ?
C60 C59 H59 120.0 . . ?
C59 C60 H60 119.7 . . ?
C61 C60 C59 120.5(8) . . ?
C61 C60 H60 119.7 . . ?
C60 C61 H61 119.4 . . ?
C60 C61 C62 121.1(8) . . ?
C62 C61 H61 119.4 . . ?
C61 C62 H62 120.3 . . ?
C63 C62 C61 119.3(8) . . ?
C63 C62 H62 120.3 . . ?
C58 C63 H63 119.6 . . ?
C62 C63 C58 120.8(7) . . ?
C62 C63 H63 119.6 . . ?
C65 C64 C43 120.9(6) . . ?
C65 C64 C69 118.0(6) . . ?
C69 C64 C43 121.0(6) . . ?
C64 C65 H65 119.6 . . ?
C64 C65 C66 120.9(7) . . ?
C66 C65 H65 119.6 . . ?
C65 C66 H66 120.1 . . ?
C67 C66 C65 119.8(7) . . ?
C67 C66 H66 120.1 . . ?
C66 C67 H67 119.5 . . ?
C68 C67 C66 121.0(8) . . ?
C68 C67 H67 119.5 . . ?
C67 C68 H68 120.9 . . ?
C67 C68 C69 118.2(7) . . ?
C69 C68 H68 120.9 . . ?
C64 C69 C68 122.1(7) . . ?
C64 C69 H69 118.9 . . ?
C68 C69 H69 118.9 . . ?
C71 C70 C48 120.3(7) . . ?
C71 C70 C75 119.1(7) . . ?
C75 C70 C48 120.6(7) . . ?
C70 C71 H71 120.3 . . ?
C72 C71 C70 119.3(8) . . ?
C72 C71 H71 120.3 . . ?
C71 C72 H72 119.1 . . ?
C73 C72 C71 121.8(9) . . ?
C73 C72 H72 119.1 . . ?
C72 C73 H73 120.5 . . ?
C72 C73 C74 119.0(8) . . ?
C74 C73 H73 120.5 . . ?
C73 C74 H74 119.3 . . ?
C73 C74 C75 121.3(9) . . ?
C75 C74 H74 119.3 . . ?
C70 C75 H75 120.3 . . ?
C74 C75 C70 119.5(8) . . ?
C74 C75 H75 120.3 . . ?
O1A Fe1A N1A 100.90(19) . . ?
O1A Fe1A N2A 102.02(19) . . ?
O1A Fe1A N3A 103.8(2) . . ?
O1A Fe1A N4A 103.77(19) . . ?
N1A Fe1A N2A 94.0(2) . . ?
N1A Fe1A N4A 87.6(2) . . ?
N3A Fe1A N1A 154.2(2) . . ?
N3A Fe1A N2A 88.0(2) . . ?
N3A Fe1A N4A 79.5(2) . . ?
N4A Fe1A N2A 153.4(2) . . ?
O1A Fe2A N5A 101.4(2) . . ?
O1A Fe2A N6A 102.5(2) . . ?
O1A Fe2A N7A 102.0(2) . . ?
O1A Fe2A N8A 101.85(19) . . ?
N5A Fe2A N6A 88.9(2) . . ?
N5A Fe2A N7A 155.2(2) . . ?
N5A Fe2A N8A 79.5(2) . . ?
N6A Fe2A N7A 93.7(2) . . ?
N8A Fe2A N6A 154.6(2) . . ?
N8A Fe2A N7A 87.9(2) . . ?
Fe2A O1A Fe1A 171.4(3) . . ?
C2A N1A Fe1A 127.7(4) . . ?
C5A N1A Fe1A 124.7(4) . . ?
C5A N1A C2A 106.4(5) . . ?
C7A N2A Fe1A 124.7(4) . . ?
C10A N2A Fe1A 126.7(4) . . ?
C10A N2A C7A 106.3(5) . . ?
C12A N3A Fe1A 133.4(5) . . ?
C12A N3A C15A 108.8(6) . . ?
C15A N3A Fe1A 116.9(5) . . ?
C16A N4A Fe1A 117.6(5) . . ?
C16A N4A C19A 108.5(6) . . ?
C19A N4A Fe1A 131.9(4) . . ?
C53A N5A Fe2A 117.5(5) . . ?
C53A N5A C56A 109.4(6) . . ?
C56A N5A Fe2A 131.8(5) . . ?
C39A N6A Fe2A 126.2(4) . . ?
C39A N6A C42A 107.3(6) . . ?
C42A N6A Fe2A 123.5(5) . . ?
C44A N7A Fe2A 124.7(4) . . ?
C44A N7A C47A 107.3(5) . . ?
C47A N7A Fe2A 127.3(4) . . ?
C49A N8A Fe2A 131.2(5) . . ?
C52A N8A Fe2A 116.3(5) . . ?
C52A N8A C49A 108.9(5) . . ?
C2A C1A C20A 117.7(6) . . ?
C19A C1A C2A 122.4(6) . . ?
C19A C1A C20A 119.9(6) . . ?
N1A C2A C1A 124.6(6) . . ?
N1A C2A C3A 107.1(6) . . ?
C1A C2A C3A 128.3(6) . . ?
C2A C3A H3A 125.0 . . ?
C4A C3A C2A 110.1(6) . . ?
C4A C3A H3A 125.0 . . ?
C3A C4A H4A 126.9 . . ?
C3A C4A C5A 106.2(6) . . ?
C5A C4A H4A 126.9 . . ?
N1A C5A C4A 110.1(6) . . ?
N1A C5A C6A 124.2(6) . . ?
C6A C5A C4A 125.7(6) . . ?
C5A C6A C26A 116.2(6) . . ?
C7A C6A C5A 124.8(6) . . ?
C7A C6A C26A 119.0(6) . . ?
N2A C7A C6A 123.0(6) . . ?
N2A C7A C8A 109.6(6) . . ?
C6A C7A C8A 127.4(6) . . ?
C7A C8A H8A 126.4 . . ?
C9A C8A C7A 107.3(7) . . ?
C9A C8A H8A 126.4 . . ?
C8A C9A H9A 125.7 . . ?
C8A C9A C10A 108.5(7) . . ?
C10A C9A H9A 125.7 . . ?
N2A C10A C9A 108.3(6) . . ?
N2A C10A C11A 125.2(6) . . ?
C11A C10A C9A 126.5(7) . . ?
C10A C11A C32A 120.6(6) . . ?
C12A C11A C10A 121.6(6) . . ?
C12A C11A C32A 117.8(6) . . ?
N3A C12A C11A 120.5(6) . . ?
N3A C12A C13A 107.2(6) . . ?
C11A C12A C13A 132.1(7) . . ?
C12A C13A H13A 125.4 . . ?
C14A C13A C12A 109.2(7) . . ?
C14A C13A H13A 125.4 . . ?
C13A C14A H14A 126.8 . . ?
C13A C14A C15A 106.4(7) . . ?
C15A C14A H14A 126.8 . . ?
N3A C15A C14A 108.3(7) . . ?
N3A C15A C16A 111.7(6) . . ?
C16A C15A C14A 139.9(7) . . ?
N4A C16A C15A 111.4(6) . . ?
N4A C16A C17A 110.1(6) . . ?
C17A C16A C15A 138.5(7) . . ?
C16A C17A H17A 126.8 . . ?
C18A C17A C16A 106.4(6) . . ?
C18A C17A H17A 126.8 . . ?
C17A C18A H18A 130(5) . . ?
C17A C18A C19A 108.4(7) . . ?
C19A C18A H18A 122(5) . . ?
N4A C19A C1A 120.5(6) . . ?
N4A C19A C18A 106.5(6) . . ?
C1A C19A C18A 132.9(7) . . ?
C21A C20A C1A 120.8(6) . . ?
C21A C20A C25A 118.4(7) . . ?
C25A C20A C1A 120.8(6) . . ?
C20A C21A H21A 120.4 . . ?
C22A C21A C20A 119.2(7) . . ?
C22A C21A H21A 120.4 . . ?
C21A C22A H22A 118.8 . . ?
C23A C22A C21A 122.5(7) . . ?
C23A C22A H22A 118.8 . . ?
C22A C23A H23A 121.0 . . ?
C22A C23A C24A 117.9(8) . . ?
C24A C23A H23A 121.0 . . ?
C23A C24A H24A 119.6 . . ?
C25A C24A C23A 120.9(8) . . ?
C25A C24A H24A 119.6 . . ?
C20A C25A H25A 119.5 . . ?
C24A C25A C20A 121.0(7) . . ?
C24A C25A H25A 119.5 . . ?
C31A C26A C6A 119.0(4) . . ?
C31A C26A C27A 120.0 . . ?
C27A C26A C6A 121.0(4) . . ?
C26A C31A H31A 120.0 . . ?
C26A C31A C30A 120.0 . . ?
C30A C31A H31A 120.0 . . ?
C31A C30A H30A 120.0 . . ?
C31A C30A C29A 120.0 . . ?
C29A C30A H30A 120.0 . . ?
C30A C29A H29A 120.0 . . ?
C28A C29A C30A 120.0 . . ?
C28A C29A H29A 120.0 . . ?
C29A C28A H28A 120.0 . . ?
C29A C28A C27A 120.0 . . ?
C27A C28A H28A 120.0 . . ?
C26A C27A H27A 120.0 . . ?
C28A C27A C26A 120.0 . . ?
C28A C27A H27A 120.0 . . ?
C33A C32A C11A 121.2(6) . . ?
C33A C32A C37A 118.8(7) . . ?
C37A C32A C11A 120.1(6) . . ?
C32A C33A H33A 119.5 . . ?
C32A C33A C34A 121.0(7) . . ?
C34A C33A H33A 119.5 . . ?
C33A C34A H34A 120.3 . . ?
C35A C34A C33A 119.5(7) . . ?
C35A C34A H34A 120.3 . . ?
C34A C35A H35A 119.4 . . ?
C34A C35A C36A 121.1(8) . . ?
C36A C35A H35A 119.4 . . ?
C35A C36A H36A 120.3 . . ?
C35A C36A C37A 119.4(7) . . ?
C37A C36A H36A 120.3 . . ?
C32A C37A C36A 120.2(7) . . ?
C32A C37A H37A 119.9 . . ?
C36A C37A H37A 119.9 . . ?
N6A C39A C40A 108.3(6) . . ?
N6A C39A C57A 124.4(6) . . ?
C57A C39A C40A 127.3(7) . . ?
C39A C40A H40A 126.0 . . ?
C41A C40A C39A 108.1(6) . . ?
C41A C40A H40A 126.0 . . ?
C40A C41A H41A 126.2 . . ?
C40A C41A C42A 107.6(6) . . ?
C42A C41A H41A 126.2 . . ?
N6A C42A C41A 108.8(6) . . ?
N6A C42A C43A 124.5(6) . . ?
C43A C42A C41A 126.8(7) . . ?
C42A C43A C64A 119.1(6) . . ?
C44A C43A C42A 123.9(6) . . ?
C44A C43A C64A 117.0(6) . . ?
N7A C44A C43A 125.1(6) . . ?
N7A C44A C45A 108.3(6) . . ?
C43A C44A C45A 126.5(6) . . ?
C44A C45A H45A 125.9 . . ?
C46A C45A C44A 108.1(6) . . ?
C46A C45A H45A 125.9 . . ?
C45A C46A H46A 125.9 . . ?
C45A C46A C47A 108.2(7) . . ?
C47A C46A H46A 125.9 . . ?
N7A C47A C46A 108.0(6) . . ?
N7A C47A C48A 125.0(6) . . ?
C46A C47A C48A 127.0(7) . . ?
C47A C48A C70A 118.1(7) . . ?
C49A C48A C47A 121.6(6) . . ?
C49A C48A C70A 120.3(6) . . ?
N8A C49A C48A 121.1(6) . . ?
N8A C49A C50A 106.2(6) . . ?
C48A C49A C50A 132.7(7) . . ?
C49A C50A H50A 125.6 . . ?
C51A C50A C49A 108.8(6) . . ?
C51A C50A H50A 125.6 . . ?
C50A C51A H51A 126.6 . . ?
C50A C51A C52A 106.8(6) . . ?
C52A C51A H51A 126.6 . . ?
N8A C52A C51A 109.3(6) . . ?
N8A C52A C53A 112.2(6) . . ?
C51A C52A C53A 138.5(7) . . ?
N5A C53A C52A 110.9(6) . . ?
N5A C53A C54A 108.1(6) . . ?
C52A C53A C54A 141.0(6) . . ?
C53A C54A H54A 126.3 . . ?
C55A C54A C53A 107.5(6) . . ?
C55A C54A H54A 126.3 . . ?
C54A C55A H55A 125.8 . . ?
C54A C55A C56A 108.5(7) . . ?
C56A C55A H55A 125.8 . . ?
N5A C56A C55A 106.5(6) . . ?
N5A C56A C57A 121.0(7) . . ?
C57A C56A C55A 132.5(7) . . ?
C39A C57A C58A 118.1(6) . . ?
C56A C57A C39A 122.7(6) . . ?
C56A C57A C58A 119.1(7) . . ?
C59A C58A C57A 121.9(6) . . ?
C59A C58A C63A 118.4(8) . . ?
C63A C58A C57A 119.8(7) . . ?
C58A C59A H59A 118.5 . . ?
C58A C59A C60A 122.9(8) . . ?
C60A C59A H59A 118.5 . . ?
C59A C60A H60A 121.3 . . ?
C59A C60A C61A 117.5(8) . . ?
C61A C60A H60A 121.3 . . ?
C60A C61A H61A 118.9 . . ?
C62A C61A C60A 122.3(9) . . ?
C62A C61A H61A 118.9 . . ?
C61A C62A H62A 120.5 . . ?
C61A C62A C63A 119.0(8) . . ?
C63A C62A H62A 120.5 . . ?
C58A C63A C62A 119.9(8) . . ?
C58A C63A H63A 120.1 . . ?
C62A C63A H63A 120.1 . . ?
C65A C64A C43A 119.3(5) . . ?
C65A C64A C69A 120.0 . . ?
C69A C64A C43A 120.7(5) . . ?
C64A C65A H65A 120.0 . . ?
C66A C65A C64A 120.0 . . ?
C66A C65A H65A 120.0 . . ?
C65A C66A H66A 120.0 . . ?
C65A C66A C67A 120.0 . . ?
C67A C66A H66A 120.0 . . ?
C66A C67A H67A 120.0 . . ?
C68A C67A C66A 120.0 . . ?
C68A C67A H67A 120.0 . . ?
C67A C68A H68A 120.0 . . ?
C69A C68A C67A 120.0 . . ?
C69A C68A H68A 120.0 . . ?
C64A C69A H69A 120.0 . . ?
C68A C69A C64A 120.0 . . ?
C68A C69A H69A 120.0 . . ?
C71A C70A C48A 123.3(6) . . ?
C71A C70A C75A 117.5(7) . . ?
C75A C70A C48A 119.2(6) . . ?
C70A C71A H71A 119.2 . . ?
C72A C71A C70A 121.5(7) . . ?
C72A C71A H71A 119.2 . . ?
C71A C72A H72A 119.9 . . ?
C73A C72A C71A 120.2(8) . . ?
C73A C72A H72A 119.9 . . ?
C72A C73A H73A 119.3 . . ?
C74A C73A C72A 121.4(8) . . ?
C74A C73A H73A 119.3 . . ?
C73A C74A H74A 120.3 . . ?
C73A C74A C75A 119.5(7) . . ?
C75A C74A H74A 120.3 . . ?
C70A C75A H75A 120.0 . . ?
C74A C75A C70A 119.9(7) . . ?
C74A C75A H75A 120.0 . . ?
C76 C77 C78 108(2) . . ?
C82 C83 C84 162(4) . . ?
C83 C84 C85 150(3) . 2_765 ?
C85 C84 C83 163(4) . . ?
C85 C84 C85 47(2) . 2_765 ?
C84 C85 C84 133(2) . 2_765 ?
C85 C85 C84 49.1(16) 2_765 2_765 ?
C85 C85 C84 84(3) 2_765 . ?
C81 C80 C79 120(3) . . ?

loop_
_geom_bond_atom_site_label_1
_geom_bond_atom_site_label_2
_geom_bond_distance
_geom_bond_site_symmetry_2
_geom_bond_publ_flag
Fe1 O1 1.698(3) . ?
Fe1 N1 1.919(5) . ?
Fe1 N2 1.910(5) . ?
Fe1 N3 1.894(6) . ?
Fe1 N4 1.894(6) . ?
Fe2 O1 1.714(3) . ?
Fe2 N5 1.917(5) . ?
Fe2 N6 1.908(5) . ?
Fe2 N7 1.900(6) . ?
Fe2 N8 1.898(5) . ?
N1 C16 1.394(8) . ?
N1 C19 1.381(8) . ?
N2 C2 1.388(8) . ?
N2 C5 1.394(8) . ?
N3 C7 1.368(9) . ?
N3 C10 1.364(9) . ?
N4 C11 1.363(9) . ?
N4 C14 1.373(8) . ?
N5 C39 1.388(7) . ?
N5 C42 1.374(7) . ?
N6 C44 1.380(8) . ?
N6 C47 1.397(8) . ?
N7 C49 1.378(8) . ?
N7 C52 1.360(8) . ?
N8 C53 1.367(8) . ?
N8 C56 1.378(8) . ?
C1 C2 1.391(9) . ?
C1 C19 1.398(9) . ?
C1 C20 1.504(7) . ?
C2 C3 1.447(9) . ?
C3 H3 0.9500 . ?
C3 C4 1.343(9) . ?
C4 H4 0.9500 . ?
C4 C5 1.430(10) . ?
C5 C6 1.423(10) . ?
C6 C7 1.394(10) . ?
C6 C26 1.493(10) . ?
C7 C8 1.414(10) . ?
C8 H8 0.9500 . ?
C8 C9 1.356(10) . ?
C9 H9 0.9500 . ?
C9 C10 1.447(10) . ?
C10 C11 1.414(10) . ?
C11 C12 1.419(10) . ?
C12 H12 0.9500 . ?
C12 C13 1.358(10) . ?
C13 H13 0.9500 . ?
C13 C14 1.433(9) . ?
C14 C15 1.383(9) . ?
C15 C16 1.428(9) . ?
C15 C32 1.485(9) . ?
C16 C17 1.409(9) . ?
C17 H17 0.9500 . ?
C17 C18 1.348(9) . ?
C18 H18 0.9500 . ?
C18 C19 1.416(9) . ?
C20 C25 1.3900 . ?
C20 C21 1.3900 . ?
C25 H25 0.9500 . ?
C25 C24 1.3900 . ?
C24 H24 0.9500 . ?
C24 C23 1.3900 . ?
C23 H23 0.9500 . ?
C23 C22 1.3900 . ?
C22 H22 0.9500 . ?
C22 C21 1.3900 . ?
C21 H21 0.9500 . ?
C26 C27 1.393(11) . ?
C26 C31 1.405(10) . ?
C27 H27 0.9500 . ?
C27 C28 1.377(10) . ?
C28 H28 0.9500 . ?
C28 C29 1.389(12) . ?
C29 H29 0.9500 . ?
C29 C30 1.371(13) . ?
C30 H30 0.9500 . ?
C30 C31 1.371(11) . ?
C31 H31 0.9500 . ?
C32 C33 1.391(9) . ?
C32 C37 1.397(9) . ?
C33 H33 0.9500 . ?
C33 C34 1.372(10) . ?
C34 H34 0.9500 . ?
C34 C35 1.386(10) . ?
C35 H35 0.9500 . ?
C35 C36 1.381(10) . ?
C36 H36 0.9500 . ?
C36 C37 1.388(10) . ?
C37 H37 0.9500 . ?
C39 C40 1.415(9) . ?
C39 C57 1.432(9) . ?
C40 H40 0.9500 . ?
C40 C41 1.361(8) . ?
C41 H41 0.9500 . ?
C41 C42 1.423(9) . ?
C42 C43 1.414(8) . ?
C43 C44 1.393(9) . ?
C43 C64 1.487(8) . ?
C44 C45 1.445(9) . ?
C45 H45 0.9500 . ?
C45 C46 1.340(9) . ?
C46 H46 0.9500 . ?
C46 C47 1.419(9) . ?
C47 C48 1.413(10) . ?
C48 C49 1.406(9) . ?
C48 C70 1.491(9) . ?
C49 C50 1.421(9) . ?
C50 H50 0.9500 . ?
C50 C51 1.369(10) . ?
C51 H51 0.9500 . ?
C51 C52 1.421(10) . ?
C52 C53 1.445(10) . ?
C53 C54 1.388(10) . ?
C54 H54 0.9500 . ?
C54 C55 1.363(10) . ?
C55 H55 0.9500 . ?
C55 C56 1.437(9) . ?
C56 C57 1.377(9) . ?
C57 C58 1.491(9) . ?
C58 C59 1.398(9) . ?
C58 C63 1.411(9) . ?
C59 H59 0.9500 . ?
C59 C60 1.416(10) . ?
C60 H60 0.9500 . ?
C60 C61 1.340(11) . ?
C61 H61 0.9500 . ?
C61 C62 1.401(11) . ?
C62 H62 0.9500 . ?
C62 C63 1.388(10) . ?
C63 H63 0.9500 . ?
C64 C65 1.376(8) . ?
C64 C69 1.381(9) . ?
C65 H65 0.9500 . ?
C65 C66 1.387(10) . ?
C66 H66 0.9500 . ?
C66 C67 1.372(11) . ?
C67 H67 0.9500 . ?
C67 C68 1.370(10) . ?
C68 H68 0.9500 . ?
C68 C69 1.395(10) . ?
C69 H69 0.9500 . ?
C70 C71 1.401(10) . ?
C70 C75 1.407(10) . ?
C71 H71 0.9500 . ?
C71 C72 1.382(10) . ?
C72 H72 0.9500 . ?
C72 C73 1.371(12) . ?
C73 H73 0.9500 . ?
C73 C74 1.378(12) . ?
C74 H74 0.9500 . ?
C74 C75 1.381(11) . ?
C75 H75 0.9500 . ?
Fe1A O1A 1.708(3) . ?
Fe1A N1A 1.894(5) . ?
Fe1A N2A 1.912(5) . ?
Fe1A N3A 1.884(5) . ?
Fe1A N4A 1.905(5) . ?
Fe2A O1A 1.707(3) . ?
Fe2A N5A 1.888(5) . ?
Fe2A N6A 1.910(5) . ?
Fe2A N7A 1.916(5) . ?
Fe2A N8A 1.894(5) . ?
N1A C2A 1.401(8) . ?
N1A C5A 1.391(8) . ?
N2A C7A 1.392(8) . ?
N2A C10A 1.382(8) . ?
N3A C12A 1.366(8) . ?
N3A C15A 1.393(8) . ?
N4A C16A 1.364(8) . ?
N4A C19A 1.377(8) . ?
N5A C53A 1.362(8) . ?
N5A C56A 1.379(8) . ?
N6A C39A 1.388(8) . ?
N6A C42A 1.390(8) . ?
N7A C44A 1.379(8) . ?
N7A C47A 1.392(8) . ?
N8A C49A 1.378(8) . ?
N8A C52A 1.356(8) . ?
C1A C2A 1.405(9) . ?
C1A C19A 1.385(9) . ?
C1A C20A 1.491(9) . ?
C2A C3A 1.439(9) . ?
C3A H3A 0.9500 . ?
C3A C4A 1.342(9) . ?
C4A H4A 0.9500 . ?
C4A C5A 1.431(9) . ?
C5A C6A 1.411(9) . ?
C6A C7A 1.398(9) . ?
C6A C26A 1.491(7) . ?
C7A C8A 1.410(9) . ?
C8A H8A 0.9500 . ?
C8A C9A 1.347(9) . ?
C9A H9A 0.9500 . ?
C9A C10A 1.427(9) . ?
C10A C11A 1.416(9) . ?
C11A C12A 1.400(9) . ?
C11A C32A 1.491(9) . ?
C12A C13A 1.432(9) . ?
C13A H13A 0.9500 . ?
C13A C14A 1.368(10) . ?
C14A H14A 0.9500 . ?
C14A C15A 1.430(10) . ?
C15A C16A 1.411(10) . ?
C16A C17A 1.395(9) . ?
C17A H17A 0.9500 . ?
C17A C18A 1.377(10) . ?
C18A H18A 0.87(7) . ?
C18A C19A 1.434(9) . ?
C20A C21A 1.397(9) . ?
C20A C25A 1.399(9) . ?
C21A H21A 0.9500 . ?
C21A C22A 1.380(10) . ?
C22A H22A 0.9500 . ?
C22A C23A 1.366(11) . ?
C23A H23A 0.9500 . ?
C23A C24A 1.399(11) . ?
C24A H24A 0.9500 . ?
C24A C25A 1.358(10) . ?
C25A H25A 0.9500 . ?
C26A C31A 1.3900 . ?
C26A C27A 1.3900 . ?
C31A H31A 0.9500 . ?
C31A C30A 1.3900 . ?
C30A H30A 0.9500 . ?
C30A C29A 1.3900 . ?
C29A H29A 0.9500 . ?
C29A C28A 1.3900 . ?
C28A H28A 0.9500 . ?
C28A C27A 1.3900 . ?
C27A H27A 0.9500 . ?
C32A C33A 1.383(9) . ?
C32A C37A 1.395(9) . ?
C33A H33A 0.9500 . ?
C33A C34A 1.398(10) . ?
C34A H34A 0.9500 . ?
C34A C35A 1.367(10) . ?
C35A H35A 0.9500 . ?
C35A C36A 1.379(11) . ?
C36A H36A 0.9500 . ?
C36A C37A 1.406(10) . ?
C37A H37A 0.9500 . ?
C39A C40A 1.432(9) . ?
C39A C57A 1.426(9) . ?
C40A H40A 0.9500 . ?
C40A C41A 1.361(9) . ?
C41A H41A 0.9500 . ?
C41A C42A 1.428(9) . ?
C42A C43A 1.404(9) . ?
C43A C44A 1.383(9) . ?
C43A C64A 1.468(8) . ?
C44A C45A 1.423(9) . ?
C45A H45A 0.9500 . ?
C45A C46A 1.346(9) . ?
C46A H46A 0.9500 . ?
C46A C47A 1.420(9) . ?
C47A C48A 1.426(9) . ?
C48A C49A 1.383(9) . ?
C48A C70A 1.483(9) . ?
C49A C50A 1.419(9) . ?
C50A H50A 0.9500 . ?
C50A C51A 1.364(9) . ?
C51A H51A 0.9500 . ?
C51A C52A 1.395(9) . ?
C52A C53A 1.419(9) . ?
C53A C54A 1.421(9) . ?
C54A H54A 0.9500 . ?
C54A C55A 1.358(9) . ?
C55A H55A 0.9500 . ?
C55A C56A 1.431(9) . ?
C56A C57A 1.383(9) . ?
C57A C58A 1.478(10) . ?
C58A C59A 1.365(10) . ?
C58A C63A 1.395(10) . ?
C59A H59A 0.9500 . ?
C59A C60A 1.372(10) . ?
C60A H60A 0.9500 . ?
C60A C61A 1.379(12) . ?
C61A H61A 0.9500 . ?
C61A C62A 1.361(12) . ?
C62A H62A 0.9500 . ?
C62A C63A 1.397(11) . ?
C63A H63A 0.9500 . ?
C64A C65A 1.3900 . ?
C64A C69A 1.3900 . ?
C65A H65A 0.9500 . ?
C65A C66A 1.3900 . ?
C66A H66A 0.9500 . ?
C66A C67A 1.3900 . ?
C67A H67A 0.9500 . ?
C67A C68A 1.3900 . ?
C68A H68A 0.9500 . ?
C68A C69A 1.3900 . ?
C69A H69A 0.9500 . ?
C70A C71A 1.389(9) . ?
C70A C75A 1.424(9) . ?
C71A H71A 0.9500 . ?
C71A C72A 1.372(10) . ?
C72A H72A 0.9500 . ?
C72A C73A 1.368(11) . ?
C73A H73A 0.9500 . ?
C73A C74A 1.361(10) . ?
C74A H74A 0.9500 . ?
C74A C75A 1.408(10) . ?
C75A H75A 0.9500 . ?
C76 C77 1.53(2) . ?
C77 C78 1.53(4) . ?
C82 C83 1.25(4) . ?
C83 C84 1.80(5) . ?
C84 C85 1.97(5) 2_765 ?
C84 C85 1.5001(10) . ?
C85 C84 1.97(5) 2_765 ?
C85 C85 1.44(6) 2_765 ?
C79 C80 1.53(3) . ?
C80 C81 1.30(3) . ?
